data_4070017
loop_
_publ_author_name
'Das, Dipanwita'
'Rao, G. K.'
'Singh, Ajai K.'

_publ_section_title
;
 Palladium(II) Complexes of the First Pincer (Se,N,Se) Ligand,
 2,6-Bis((phenylseleno)methyl)pyridine (L): Solvent-Dependent Formation of
 [PdCl(L)]Cl and Na[PdCl(L)][PdCl4] and High Catalytic Activity for the
 Heck Reaction
;
_journal_issue 20
_journal_name_full Organometallics
_journal_page_first 6054
_journal_paper_doi 10.1021/om900570g
_journal_volume 28
_journal_year 2009
_chemical_formula_moiety 'C19 H17 Cl5 N Na Pd2 Se2'
_chemical_formula_sum 'C19 H17 Cl5 N Na Pd2 Se2'
_chemical_formula_weight 830.30
_chemical_name_systematic
; 
 ? 
;
_space_group_IT_number 2
_symmetry_cell_setting triclinic
_symmetry_space_group_name_Hall '-P 1'
_symmetry_space_group_name_H-M 'P -1'
_atom_sites_solution_hydrogens geom
_atom_sites_solution_primary direct
_atom_sites_solution_secondary difmap
_audit_creation_method SHELXL-97
_cell_angle_alpha 76.084(6)
_cell_angle_beta 84.604(6)
_cell_angle_gamma 82.053(6)
_cell_formula_units_Z 2
_cell_length_a 8.792(3)
_cell_length_b 12.411(4)
_cell_length_c 12.624(4)
_cell_measurement_reflns_used 6003
_cell_measurement_temperature 273(2)
_cell_measurement_theta_max 28.23
_cell_measurement_theta_min 2.34
_cell_volume 1321.6(7)
_computing_cell_refinement 'Bruker SMART'
_computing_data_collection 'Bruker SMART'
_computing_data_reduction 'Bruker SAINT'
_computing_molecular_graphics 'Bruker SHELXTL'
_computing_publication_material 'Bruker SHELXTL'
_computing_structure_refinement 'SHELXL-97 (Sheldrick, 1997)'
_computing_structure_solution 'SHELXS-97 (Sheldrick, 1990)'
_diffrn_ambient_temperature 273(2)
_diffrn_measured_fraction_theta_full 0.984
_diffrn_measured_fraction_theta_max 0.984
_diffrn_measurement_device_type 'CCD area detector'
_diffrn_measurement_method 'phi and omega scans'
_diffrn_radiation_monochromator graphite
_diffrn_radiation_source 'fine-focus sealed tube'
_diffrn_radiation_type MoK\a
_diffrn_radiation_wavelength 0.71073
_diffrn_reflns_av_R_equivalents 0.0267
_diffrn_reflns_av_sigmaI/netI 0.0325
_diffrn_reflns_limit_h_max 10
_diffrn_reflns_limit_h_min -10
_diffrn_reflns_limit_k_max 14
_diffrn_reflns_limit_k_min -14
_diffrn_reflns_limit_l_max 15
_diffrn_reflns_limit_l_min -15
_diffrn_reflns_number 12503
_diffrn_reflns_theta_full 25.00
_diffrn_reflns_theta_max 25.00
_diffrn_reflns_theta_min 1.67
_exptl_absorpt_coefficient_mu 4.645
_exptl_absorpt_correction_T_max 0.459
_exptl_absorpt_correction_T_min 0.315
_exptl_absorpt_correction_type multi-scan
_exptl_absorpt_process_details '(SADABS; Sheldrick, 1996)'
_exptl_crystal_colour Orange
_exptl_crystal_density_diffrn 2.086
_exptl_crystal_density_meas 2.085
_exptl_crystal_density_method 'not measured'
_exptl_crystal_description Rods
_exptl_crystal_F_000 788
_exptl_crystal_size_max 0.463
_exptl_crystal_size_mid 0.215
_exptl_crystal_size_min 0.167
_refine_diff_density_max 3.448
_refine_diff_density_min -0.922
_refine_diff_density_rms 0.224
_refine_ls_extinction_method none
_refine_ls_goodness_of_fit_ref 1.080
_refine_ls_hydrogen_treatment constr
_refine_ls_matrix_type full
_refine_ls_number_parameters 271
_refine_ls_number_reflns 4586
_refine_ls_number_restraints 0
_refine_ls_restrained_S_all 1.080
_refine_ls_R_factor_all 0.0636
_refine_ls_R_factor_gt 0.0590
_refine_ls_shift/su_max 0.000
_refine_ls_shift/su_mean 0.000
_refine_ls_structure_factor_coef Fsqd
_refine_ls_weighting_details 'calc w=1/[\s^2^(Fo^2^)+(0.1110P)^2^+11.2682P] where P=(Fo^2^+2Fc^2^)/3'
_refine_ls_weighting_scheme calc
_refine_ls_wR_factor_gt 0.1815
_refine_ls_wR_factor_ref 0.1857
_reflns_number_gt 4106
_reflns_number_total 4586
_reflns_threshold_expression >2sigma(I)
_cod_data_source_file om900570g_si_002.cif
_cod_data_source_block 2
_cod_depositor_comments
;
The following automatic conversions were performed:

'_symmetry_cell_setting' value 'Triclinic' changed to 'triclinic'
according to /home/saulius/struct/CIF-dictionaries/cif_core.dic
dictionary named 'cif_core.dic' version 2.4.2 from 2011-04-26.

Automatic conversion script
Id: cif_fix_values 1715 2011-07-08 13:25:40Z adriana 
;
_cod_original_cell_volume 1321.6(8)
_cod_original_sg_symbol_H-M P-1
_cod_database_code 4070017

loop_
_symmetry_equiv_pos_as_xyz
'x, y, z'
'-x, -y, -z'

loop_
_atom_site_label
_atom_site_type_symbol
_atom_site_fract_x
_atom_site_fract_y
_atom_site_fract_z
_atom_site_U_iso_or_equiv
_atom_site_adp_type
_atom_site_occupancy
_atom_site_symmetry_multiplicity
_atom_site_calc_flag
_atom_site_refinement_flags
C1 C 0.7060(12) 0.8592(9) 0.4085(8) 0.047(2) Uani 1 1 d .
H1 H 0.6020 0.8758 0.4270 0.056 Uiso 1 1 calc R
C2 C 0.7529(15) 0.8231(10) 0.3134(9) 0.055(3) Uani 1 1 d .
H2 H 0.6800 0.8111 0.2699 0.066 Uiso 1 1 calc R
C3 C 0.9070(19) 0.8051(14) 0.2833(10) 0.086(5) Uani 1 1 d .
H3 H 0.9377 0.7826 0.2186 0.104 Uiso 1 1 calc R
C4 C 1.0151(18) 0.820(2) 0.3473(11) 0.112(8) Uani 1 1 d .
H4 H 1.1189 0.8095 0.3250 0.135 Uiso 1 1 calc R
C5 C 0.9705(15) 0.8507(15) 0.4466(10) 0.076(4) Uani 1 1 d .
H5 H 1.0443 0.8578 0.4919 0.092 Uiso 1 1 calc R
C6 C 0.8170(11) 0.8702(8) 0.4760(8) 0.038(2) Uani 1 1 d .
C7 C 0.9153(11) 0.8654(9) 0.6987(8) 0.041(2) Uani 1 1 d .
H7A H 1.0101 0.8831 0.6562 0.049 Uiso 1 1 calc R
H7B H 0.9046 0.9036 0.7581 0.049 Uiso 1 1 calc R
C8 C 0.9285(10) 0.7432(8) 0.7458(7) 0.0332(19) Uani 1 1 d .
C9 C 1.0686(11) 0.6833(9) 0.7796(8) 0.043(2) Uani 1 1 d .
H9 H 1.1583 0.7175 0.7639 0.051 Uiso 1 1 calc R
C10 C 1.0735(12) 0.5739(10) 0.8360(9) 0.052(3) Uani 1 1 d .
H10 H 1.1671 0.5330 0.8569 0.063 Uiso 1 1 calc R
C11 C 0.9402(12) 0.5249(9) 0.8616(9) 0.046(2) Uani 1 1 d .
H11 H 0.9426 0.4512 0.9016 0.055 Uiso 1 1 calc R
C12 C 0.8027(10) 0.5851(7) 0.8278(7) 0.0334(19) Uani 1 1 d .
C13 C 0.6552(11) 0.5388(8) 0.8616(7) 0.037(2) Uani 1 1 d .
H13A H 0.6108 0.5618 0.9271 0.044 Uiso 1 1 calc R
H13B H 0.6740 0.4578 0.8790 0.044 Uiso 1 1 calc R
C14 C 0.6188(11) 0.5131(8) 0.6389(8) 0.038(2) Uani 1 1 d .
C15 C 0.7295(13) 0.5609(10) 0.5646(10) 0.052(3) Uani 1 1 d .
H15 H 0.7590 0.6297 0.5657 0.063 Uiso 1 1 calc R
C16 C 0.7965(15) 0.5003(13) 0.4864(11) 0.066(3) Uani 1 1 d .
H16 H 0.8738 0.5288 0.4363 0.080 Uiso 1 1 calc R
C17 C 0.7483(16) 0.3987(11) 0.4834(10) 0.061(3) Uani 1 1 d .
H17 H 0.7904 0.3611 0.4300 0.073 Uiso 1 1 calc R
C18 C 0.6427(18) 0.3565(10) 0.5568(11) 0.066(4) Uani 1 1 d .
H18 H 0.6143 0.2873 0.5558 0.080 Uiso 1 1 calc R
C19 C 0.5708(14) 0.4121(9) 0.6370(9) 0.049(2) Uani 1 1 d .
H19 H 0.4940 0.3820 0.6866 0.058 Uiso 1 1 calc R
Cl1 Cl 0.3810(3) 0.8458(2) 0.6065(2) 0.0411(5) Uani 1 1 d .
Cl2 Cl 0.5797(3) 0.9934(2) 0.8328(2) 0.0475(6) Uani 1 1 d .
Cl3 Cl 0.3574(2) 0.80339(19) 0.95845(18) 0.0358(5) Uani 1 1 d .
Cl4 Cl 0.6248(3) 0.6663(2) 1.0981(2) 0.0526(6) Uani 1 1 d .
Cl5 Cl 0.8572(3) 0.8490(3) 0.9812(2) 0.0570(8) Uani 1 1 d .
N1 N 0.7972(8) 0.6928(6) 0.7671(6) 0.0305(15) Uani 1 1 d .
Na1 Na 0.3414(8) 0.7000(6) 0.9254(6) 0.0920(18) Uani 1 1 d .
Pd1 Pd 0.60323(7) 0.76658(5) 0.69066(5) 0.0292(2) Uani 1 1 d .
Pd2 Pd 0.60215(7) 0.83110(6) 0.96729(5) 0.0324(2) Uani 1 1 d .
Se1 Se 0.74306(11) 0.92359(7) 0.60553(8) 0.0362(3) Uani 1 1 d .
Se2 Se 0.50817(10) 0.58876(8) 0.74659(8) 0.0350(3) Uani 1 1 d .

loop_
_atom_site_aniso_label
_atom_site_aniso_U_11
_atom_site_aniso_U_22
_atom_site_aniso_U_33
_atom_site_aniso_U_23
_atom_site_aniso_U_13
_atom_site_aniso_U_12
C1 0.040(5) 0.057(7) 0.042(6) -0.010(5) -0.001(4) -0.008(5)
C2 0.071(8) 0.058(7) 0.035(5) -0.010(5) -0.007(5) -0.004(6)
C3 0.096(11) 0.106(12) 0.039(7) -0.014(7) 0.006(7) 0.039(9)
C4 0.057(8) 0.22(2) 0.044(7) -0.038(10) -0.003(6) 0.047(11)
C5 0.047(7) 0.133(13) 0.042(7) -0.018(7) -0.005(5) 0.010(8)
C6 0.044(5) 0.035(5) 0.032(5) -0.001(4) 0.001(4) -0.004(4)
C7 0.037(5) 0.048(6) 0.040(5) -0.007(4) -0.009(4) -0.011(4)
C8 0.035(5) 0.039(5) 0.028(4) -0.008(4) -0.005(4) -0.006(4)
C9 0.028(5) 0.058(6) 0.043(5) -0.013(5) -0.005(4) -0.002(4)
C10 0.039(6) 0.053(7) 0.058(7) -0.007(5) -0.007(5) 0.010(5)
C11 0.045(6) 0.044(6) 0.047(6) -0.008(5) -0.017(5) 0.006(5)
C12 0.035(5) 0.027(4) 0.036(5) -0.005(4) -0.004(4) 0.000(4)
C13 0.045(5) 0.032(5) 0.032(5) -0.003(4) -0.001(4) -0.006(4)
C14 0.042(5) 0.037(5) 0.038(5) -0.017(4) -0.007(4) 0.003(4)
C15 0.046(6) 0.058(7) 0.057(7) -0.020(5) 0.001(5) -0.010(5)
C16 0.053(7) 0.089(10) 0.056(7) -0.026(7) 0.002(6) 0.008(7)
C17 0.069(8) 0.067(8) 0.051(7) -0.032(6) -0.011(6) 0.015(6)
C18 0.094(10) 0.045(7) 0.067(8) -0.029(6) -0.017(8) 0.003(7)
C19 0.061(7) 0.041(6) 0.045(6) -0.012(5) -0.009(5) -0.005(5)
Cl1 0.0363(12) 0.0414(13) 0.0441(13) -0.0077(10) -0.0094(10) 0.0013(10)
Cl2 0.0470(14) 0.0430(13) 0.0514(14) -0.0059(11) 0.0018(11) -0.0133(11)
Cl3 0.0308(11) 0.0398(12) 0.0392(12) -0.0124(9) -0.0006(9) -0.0078(9)
Cl4 0.0544(15) 0.0493(15) 0.0493(14) -0.0018(11) -0.0107(12) -0.0014(12)
Cl5 0.0298(12) 0.101(2) 0.0474(14) -0.0265(15) -0.0006(10) -0.0178(13)
N1 0.028(4) 0.033(4) 0.030(4) -0.010(3) -0.001(3) 0.001(3)
Na1 0.092(4) 0.090(4) 0.102(5) -0.036(4) 0.000(4) -0.018(3)
Pd1 0.0279(4) 0.0286(4) 0.0304(4) -0.0060(3) -0.0027(3) -0.0023(3)
Pd2 0.0270(4) 0.0393(4) 0.0338(4) -0.0129(3) -0.0006(3) -0.0066(3)
Se1 0.0413(5) 0.0304(5) 0.0359(5) -0.0038(4) -0.0046(4) -0.0059(4)
Se2 0.0304(5) 0.0342(5) 0.0411(5) -0.0096(4) 0.0008(4) -0.0062(4)

loop_
_atom_type_symbol
_atom_type_description
_atom_type_scat_dispersion_real
_atom_type_scat_dispersion_imag
_atom_type_scat_source
C C 0.0033 0.0016 'International Tables Vol C Tables 4.2.6.8 and 6.1.1.4'
H H 0.0000 0.0000 'International Tables Vol C Tables 4.2.6.8 and 6.1.1.4'
N N 0.0061 0.0033 'International Tables Vol C Tables 4.2.6.8 and 6.1.1.4'
Cl Cl 0.1484 0.1585 'International Tables Vol C Tables 4.2.6.8 and 6.1.1.4'
Se Se -0.0929 2.2259 'International Tables Vol C Tables 4.2.6.8 and 6.1.1.4'
Pd Pd -0.9988 1.0072 'International Tables Vol C Tables 4.2.6.8 and 6.1.1.4'
Na Na 0.0362 0.0249 'International Tables Vol C Tables 4.2.6.8 and 6.1.1.4'

loop_
_geom_angle_atom_site_label_1
_geom_angle_atom_site_label_2
_geom_angle_atom_site_label_3
_geom_angle
C2 C1 C6 119.1(10)
C2 C1 H1 120.4
C6 C1 H1 120.4
C3 C2 C1 120.0(12)
C3 C2 H2 120.0
C1 C2 H2 120.0
C4 C3 C2 120.7(12)
C4 C3 H3 119.7
C2 C3 H3 119.7
C3 C4 C5 120.2(13)
C3 C4 H4 119.9
C5 C4 H4 119.9
C6 C5 C4 119.1(13)
C6 C5 H5 120.4
C4 C5 H5 120.4
C5 C6 C1 120.6(10)
C5 C6 Se1 122.5(9)
C1 C6 Se1 116.8(7)
C8 C7 Se1 114.6(6)
C8 C7 H7A 108.6
Se1 C7 H7A 108.6
C8 C7 H7B 108.6
Se1 C7 H7B 108.6
H7A C7 H7B 107.6
N1 C8 C9 120.3(9)
N1 C8 C7 118.3(8)
C9 C8 C7 121.0(9)
C10 C9 C8 119.8(9)
C10 C9 H9 120.1
C8 C9 H9 120.1
C9 C10 C11 119.8(10)
C9 C10 H10 120.1
C11 C10 H10 120.1
C10 C11 C12 119.7(10)
C10 C11 H11 120.1
C12 C11 H11 120.1
N1 C12 C11 121.1(9)
N1 C12 C13 117.5(8)
C11 C12 C13 121.3(9)
C12 C13 Se2 111.9(6)
C12 C13 H13A 109.2
Se2 C13 H13A 109.2
C12 C13 H13B 109.2
Se2 C13 H13B 109.2
H13A C13 H13B 107.9
C15 C14 C19 122.4(10)
C15 C14 Se2 122.1(8)
C19 C14 Se2 115.4(8)
C14 C15 C16 116.9(11)
C14 C15 H15 121.5
C16 C15 H15 121.5
C17 C16 C15 121.1(12)
C17 C16 H16 119.5
C15 C16 H16 119.5
C18 C17 C16 119.4(11)
C18 C17 H17 120.3
C16 C17 H17 120.3
C17 C18 C19 122.7(12)
C17 C18 H18 118.7
C19 C18 H18 118.7
C14 C19 C18 117.5(11)
C14 C19 H19 121.3
C18 C19 H19 121.3
C8 N1 C12 119.2(8)
C8 N1 Pd1 120.5(6)
C12 N1 Pd1 119.6(6)
N1 Pd1 Cl1 178.5(2)
N1 Pd1 Se2 87.3(2)
Cl1 Pd1 Se2 91.25(7)
N1 Pd1 Se1 87.6(2)
Cl1 Pd1 Se1 93.93(7)
Se2 Pd1 Se1 165.94(4)
Cl3 Pd2 Cl4 86.99(10)
Cl3 Pd2 Cl2 92.62(9)
Cl4 Pd2 Cl2 178.47(10)
Cl3 Pd2 Cl5 176.74(11)
Cl4 Pd2 Cl5 89.91(11)
Cl2 Pd2 Cl5 90.46(11)
C6 Se1 C7 101.1(4)
C6 Se1 Pd1 95.9(3)
C7 Se1 Pd1 92.4(3)
C14 Se2 C13 98.2(4)
C14 Se2 Pd1 100.5(3)
C13 Se2 Pd1 91.1(3)

loop_
_geom_bond_atom_site_label_1
_geom_bond_atom_site_label_2
_geom_bond_distance
C1 C2 1.389(15)
C1 C6 1.395(15)
C1 H1 0.9300
C2 C3 1.37(2)
C2 H2 0.9300
C3 C4 1.36(2)
C3 H3 0.9300
C4 C5 1.404(19)
C4 H4 0.9300
C5 C6 1.370(16)
C5 H5 0.9300
C6 Se1 1.934(10)
C7 C8 1.482(14)
C7 Se1 1.955(9)
C7 H7A 0.9700
C7 H7B 0.9700
C8 N1 1.363(12)
C8 C9 1.394(13)
C9 C10 1.370(16)
C9 H9 0.9300
C10 C11 1.371(16)
C10 H10 0.9300
C11 C12 1.377(13)
C11 H11 0.9300
C12 N1 1.368(12)
C12 C13 1.477(13)
C13 Se2 1.965(9)
C13 H13A 0.9700
C13 H13B 0.9700
C14 C15 1.379(15)
C14 C19 1.382(14)
C14 Se2 1.947(9)
C15 C16 1.419(17)
C15 H15 0.9300
C16 C17 1.395(19)
C16 H16 0.9300
C17 C18 1.317(19)
C17 H17 0.9300
C18 C19 1.413(16)
C18 H18 0.9300
C19 H19 0.9300
Cl1 Pd1 2.295(2)
Cl2 Pd2 2.299(3)
Cl3 Pd2 2.243(2)
Cl4 Pd2 2.296(3)
Cl5 Pd2 2.310(3)
N1 Pd1 2.032(7)
Pd1 Se2 2.3910(13)
Pd1 Se1 2.4229(12)
